data_2235199
loop_
_publ_author_name
'Fulfer, Bradford W.'
'Fronczek, Frank R.'
'Watkins, Steven F.'

_publ_section_title
;
 (2<i>R</i>,4<i>R</i>)-4-(2-Ethoxy-2-oxoethyl)-2,6,6-trimethyl--2-oxo-1,3,6,2\l^5^-dioxazaphosphocan-6-ium
 iodide
;
_journal_coeditor_code PV2538
_journal_issue 6
_journal_name_full 'Acta Crystallographica Section E'
_journal_page_first o1596
_journal_paper_doi 10.1107/S1600536812018466
_journal_volume 68
_journal_year 2012
_chemical_formula_iupac 'C11 H23 N O5 P +, I -'
_chemical_formula_moiety 'C11 H23 N O5 P +, I -'
_chemical_formula_sum 'C11 H23 I N O5 P'
_chemical_formula_weight 407.17
_chemical_name_systematic
;
(2<i>R</i>,4<i>R</i>)-4-(2-Ethoxy-2-oxoethyl)-2,6,6-trimethyl--2-oxo-
1,3,6,2\l^5^-dioxazaphosphocan-6-ium iodide
;
_space_group_IT_number 19
_symmetry_cell_setting orthorhombic
_symmetry_space_group_name_Hall 'P 2ac 2ab'
_symmetry_space_group_name_H-M 'P 21 21 21'
_atom_sites_solution_hydrogens geom
_atom_sites_solution_primary direct
_atom_sites_solution_secondary difmap
_audit_creation_method 'WinGX routine CIF_UPDATE'
_cell_angle_alpha 90
_cell_angle_beta 90
_cell_angle_gamma 90
_cell_formula_units_Z 4
_cell_length_a 7.4882(2)
_cell_length_b 11.7438(2)
_cell_length_c 18.0235(4)
_cell_measurement_pressure 101.3
_cell_measurement_reflns_used 3522
_cell_measurement_temperature 90.0(5)
_cell_measurement_theta_max 33.7
_cell_measurement_theta_min 2.5
_cell_volume 1584.99(6)
_computing_cell_refinement 'SCALEPACK (Otwinowski & Minor, 1997)'
_computing_data_collection 'COLLECT (Bruker 2004)'
_computing_data_reduction
;
DENZO and SCALEPACK (Otwinowski & Minor, 1997), and
SORTAV (Blessing, 1987, 1989)
;
_computing_molecular_graphics 'ORTEP-3 for Windows (Farrugia, 1997)'
_computing_publication_material 'WinGX (Farrugia, 1999)'
_computing_structure_refinement 'SHELXL97 (Sheldrick, 2008)'
_computing_structure_solution 'SHELXS97 (Sheldrick, 2008)'
_diffrn_ambient_temperature 90.0(5)
_diffrn_detector_area_resol_mean 9
_diffrn_measured_fraction_theta_full 0.998
_diffrn_measured_fraction_theta_max 0.997
_diffrn_measurement_device_type 'Nonius KappaCCD'
_diffrn_measurement_method 'CCD rotation images, thick slices'
_diffrn_radiation_monochromator graphite
_diffrn_radiation_source 'sealed tube'
_diffrn_radiation_type MoK\a
_diffrn_radiation_wavelength 0.71073
_diffrn_reflns_av_R_equivalents 0.042
_diffrn_reflns_limit_h_max 11
_diffrn_reflns_limit_h_min -11
_diffrn_reflns_limit_k_max 18
_diffrn_reflns_limit_k_min -18
_diffrn_reflns_limit_l_max 28
_diffrn_reflns_limit_l_min -27
_diffrn_reflns_number 26155
_diffrn_reflns_reduction_process '(SORTAV; Blessing, 1987, 1989)'
_diffrn_reflns_theta_full 33.72
_diffrn_reflns_theta_max 33.72
_diffrn_reflns_theta_min 2.85
_exptl_absorpt_coefficient_mu 2.136
_exptl_absorpt_correction_T_max 0.7400
_exptl_absorpt_correction_T_min 0.5912
_exptl_absorpt_correction_type multi-scan
_exptl_absorpt_process_details '(SCALEPACK; Otwinowski & Minor, 1997)'
_exptl_crystal_colour colourless
_exptl_crystal_density_diffrn 1.706
_exptl_crystal_density_method 'not measured'
_exptl_crystal_description prism
_exptl_crystal_F_000 816
_exptl_crystal_size_max 0.28
_exptl_crystal_size_mid 0.25
_exptl_crystal_size_min 0.15
_refine_diff_density_max 0.39
_refine_diff_density_min -0.66
_refine_ls_abs_structure_details 'Flack (1983), 2741 Friedel pairs'
_refine_ls_abs_structure_Flack 0.006(7)
_refine_ls_extinction_coef 0.0037(2)
_refine_ls_extinction_expression Fc^*^=kFc[1+0.001xFc^2^\l^3^/sin(2\q)]^-1/4^
_refine_ls_extinction_method 'SHELXL97 (Sheldrick, 2008)'
_refine_ls_goodness_of_fit_ref 1.047
_refine_ls_hydrogen_treatment constr
_refine_ls_matrix_type full
_refine_ls_number_constraints 0
_refine_ls_number_parameters 177
_refine_ls_number_reflns 6304
_refine_ls_number_restraints 0
_refine_ls_restrained_S_all 1.047
_refine_ls_R_factor_gt 0.016
_refine_ls_shift/su_max 0.001
_refine_ls_structure_factor_coef Fsqd
_refine_ls_weighting_details 'calc w=1/[\s^2^(Fo^2^)+(0.0158P)^2^+0.6491P] where P=(Fo^2^+2Fc^2^)/3'
_refine_ls_weighting_scheme calc
_refine_ls_wR_factor_ref 0.0386
_reflns_number_gt 6235
_reflns_number_total 6304
_reflns_threshold_expression I>2\s(I)
_cod_data_source_file pv2538.cif
_cod_data_source_block I
_cod_database_code 2235199
_cod_database_fobs_code 2235199

loop_
_symmetry_equiv_pos_as_xyz
'x, y, z'
'-x+1/2, -y, z+1/2'
'x+1/2, -y+1/2, -z'
'-x, y+1/2, -z+1/2'

loop_
_atom_site_type_symbol
_atom_site_label
_atom_site_fract_x
_atom_site_fract_y
_atom_site_fract_z
_atom_site_U_iso_or_equiv
_atom_site_adp_type
_atom_site_calc_flag
_atom_site_refinement_flags
_atom_site_occupancy
I I1 0.043921(11) 0.959574(7) 0.228805(4) 0.01449(2) Uani d . 1
C C1 0.36047(17) 0.73826(11) 0.14505(7) 0.0118(2) Uani d . 1
H H1A 0.4184 0.762 0.0982 0.014 Uiso calc R 1
H H1B 0.3399 0.808 0.1747 0.014 Uiso calc R 1
C C2 0.17996(17) 0.68738(12) 0.12605(7) 0.0127(2) Uani d . 1
H H2A 0.122 0.662 0.1726 0.015 Uiso calc R 1
H H2B 0.1042 0.7478 0.1042 0.015 Uiso calc R 1
C C3 0.59764(16) 0.56554(10) 0.06758(7) 0.0098(2) Uani d . 1
H H3 0.6129 0.6486 0.0573 0.012 Uiso calc R 1
C C4 0.53465(16) 0.55152(10) 0.14844(6) 0.01054(18) Uani d . 1
H H4A 0.4272 0.5024 0.149 0.013 Uiso calc R 1
H H4B 0.6293 0.5121 0.1769 0.013 Uiso calc R 1
C C5 0.66050(17) 0.73081(11) 0.19789(7) 0.0135(2) Uani d . 1
H H5A 0.6346 0.7997 0.2266 0.02 Uiso calc R 1
H H5B 0.7092 0.7522 0.1494 0.02 Uiso calc R 1
H H5C 0.7479 0.6842 0.2246 0.02 Uiso calc R 1
C C6 0.41775(17) 0.63424(12) 0.26270(7) 0.0157(2) Uani d . 1
H H6A 0.5067 0.59 0.2903 0.024 Uiso calc R 1
H H6B 0.3084 0.5892 0.2572 0.024 Uiso calc R 1
H H6C 0.3908 0.7045 0.2898 0.024 Uiso calc R 1
C C7 0.17486(17) 0.50423(12) -0.06268(7) 0.0133(2) Uani d . 1
H H7A 0.0611 0.54 -0.0761 0.02 Uiso calc R 1
H H7B 0.1518 0.431 -0.0385 0.02 Uiso calc R 1
H H7C 0.2462 0.4919 -0.1075 0.02 Uiso calc R 1
C C8 0.77289(16) 0.50631(11) 0.05177(7) 0.0119(2) Uani d . 1
H H8A 0.7942 0.5088 -0.0024 0.014 Uiso calc R 1
H H8B 0.8696 0.5504 0.0758 0.014 Uiso calc R 1
C C9 0.78769(17) 0.38388(11) 0.07689(7) 0.0118(2) Uani d . 1
C C10 1.00454(18) 0.23653(11) 0.09371(9) 0.0171(2) Uani d . 1
H H10A 0.964 0.1762 0.0592 0.021 Uiso calc R 1
H H10B 0.9495 0.223 0.1429 0.021 Uiso calc R 1
C C11 1.2050(2) 0.23625(13) 0.09977(8) 0.0180(2) Uani d . 1
H H11A 1.2573 0.2507 0.0508 0.027 Uiso calc R 1
H H11B 1.2453 0.162 0.118 0.027 Uiso calc R 1
H H11C 1.2429 0.2959 0.1344 0.027 Uiso calc R 1
N N1 0.49050(13) 0.66341(9) 0.18714(6) 0.01052(17) Uani d . 1
O O1 0.46590(12) 0.52051(7) 0.01612(4) 0.01006(14) Uani d . 1
O O2 0.18599(12) 0.59216(8) 0.07507(5) 0.01138(16) Uani d . 1
O O3 0.32941(13) 0.71123(8) -0.02761(5) 0.01296(17) Uani d . 1
O O4 0.66875(13) 0.32687(9) 0.10299(6) 0.01603(18) Uani d . 1
O O5 0.95505(14) 0.34845(8) 0.06562(5) 0.01394(16) Uani d . 1
P P1 0.29315(4) 0.59443(3) -0.001033(16) 0.00900(5) Uani d . 1

loop_
_atom_site_aniso_label
_atom_site_aniso_U_11
_atom_site_aniso_U_22
_atom_site_aniso_U_33
_atom_site_aniso_U_12
_atom_site_aniso_U_13
_atom_site_aniso_U_23
I1 0.01306(3) 0.01533(4) 0.01509(4) 0.00285(3) -0.00355(3) -0.00370(3)
C1 0.0108(5) 0.0117(5) 0.0129(5) 0.0012(4) -0.0012(4) -0.0008(4)
C2 0.0098(5) 0.0163(6) 0.0121(5) 0.0020(4) 0.0004(4) -0.0031(4)
C3 0.0081(4) 0.0108(5) 0.0105(4) 0.0001(3) 0.0001(3) 0.0006(4)
C4 0.0108(4) 0.0110(5) 0.0098(4) 0.0004(4) -0.0003(4) 0.0010(3)
C5 0.0111(5) 0.0154(5) 0.0141(5) -0.0038(4) -0.0010(4) -0.0012(4)
C6 0.0158(5) 0.0223(6) 0.0090(5) -0.0027(4) 0.0016(4) 0.0004(4)
C7 0.0119(5) 0.0172(5) 0.0109(5) -0.0009(4) -0.0015(4) -0.0015(4)
C8 0.0077(4) 0.0122(5) 0.0159(5) 0.0005(4) 0.0013(4) 0.0026(4)
C9 0.0107(5) 0.0121(5) 0.0125(5) 0.0016(4) -0.0011(4) -0.0001(4)
C10 0.0149(6) 0.0109(5) 0.0256(6) 0.0038(4) -0.0005(5) 0.0033(4)
C11 0.0147(6) 0.0216(6) 0.0179(6) 0.0048(5) -0.0014(5) 0.0021(5)
N1 0.0093(4) 0.0133(4) 0.0089(4) -0.0003(3) 0.0002(3) -0.0006(3)
O1 0.0089(3) 0.0120(4) 0.0093(3) 0.0011(3) -0.0009(3) -0.0004(3)
O2 0.0102(4) 0.0143(4) 0.0096(4) -0.0010(3) 0.0013(3) -0.0013(3)
O3 0.0144(4) 0.0123(4) 0.0121(4) 0.0011(3) 0.0003(3) 0.0031(3)
O4 0.0118(4) 0.0152(4) 0.0211(4) -0.0009(3) 0.0010(3) 0.0039(4)
O5 0.0107(4) 0.0121(4) 0.0191(4) 0.0023(3) 0.0016(4) 0.0026(3)
P1 0.00772(12) 0.01135(13) 0.00792(11) 0.00067(10) -0.00033(10) 0.00100(10)

loop_
_atom_type_symbol
_atom_type_description
_atom_type_scat_dispersion_real
_atom_type_scat_dispersion_imag
_atom_type_scat_source
C C 0.0033 0.0016 'International Tables Vol C Tables 4.2.6.8 and 6.1.1.4'
H H 0 0 'International Tables Vol C Tables 4.2.6.8 and 6.1.1.4'
I I -0.4742 1.8119 'International Tables Vol C Tables 4.2.6.8 and 6.1.1.4'
N N 0.0061 0.0033 'International Tables Vol C Tables 4.2.6.8 and 6.1.1.4'
O O 0.0106 0.006 'International Tables Vol C Tables 4.2.6.8 and 6.1.1.4'
P P 0.1023 0.0942 'International Tables Vol C Tables 4.2.6.8 and 6.1.1.4'

loop_
_geom_angle_atom_site_label_1
_geom_angle_atom_site_label_2
_geom_angle_atom_site_label_3
_geom_angle
N1 C1 C2 117.20(10)
N1 C1 H1A 108
C2 C1 H1A 108
N1 C1 H1B 108
C2 C1 H1B 108
H1A C1 H1B 107.2
O2 C2 C1 114.81(10)
O2 C2 H2A 108.6
C1 C2 H2A 108.6
O2 C2 H2B 108.6
C1 C2 H2B 108.6
H2A C2 H2B 107.5
O1 C3 C8 107.54(10)
O1 C3 C4 110.91(9)
C8 C3 C4 113.25(10)
O1 C3 H3 108.3
C8 C3 H3 108.3
C4 C3 H3 108.3
N1 C4 C3 114.03(9)
N1 C4 H4A 108.7
C3 C4 H4A 108.7
N1 C4 H4B 108.7
C3 C4 H4B 108.7
H4A C4 H4B 107.6
N1 C5 H5A 109.5
N1 C5 H5B 109.5
H5A C5 H5B 109.5
N1 C5 H5C 109.5
H5A C5 H5C 109.5
H5B C5 H5C 109.5
N1 C6 H6A 109.5
N1 C6 H6B 109.5
H6A C6 H6B 109.5
N1 C6 H6C 109.5
H6A C6 H6C 109.5
H6B C6 H6C 109.5
P1 C7 H7A 109.5
P1 C7 H7B 109.5
H7A C7 H7B 109.5
P1 C7 H7C 109.5
H7A C7 H7C 109.5
H7B C7 H7C 109.5
C9 C8 C3 116.40(10)
C9 C8 H8A 108.2
C3 C8 H8A 108.2
C9 C8 H8B 108.2
C3 C8 H8B 108.2
H8A C8 H8B 107.3
O4 C9 O5 125.27(12)
O4 C9 C8 126.10(12)
O5 C9 C8 108.63(11)
O5 C10 C11 106.31(11)
O5 C10 H10A 110.5
C11 C10 H10A 110.5
O5 C10 H10B 110.5
C11 C10 H10B 110.5
H10A C10 H10B 108.7
C10 C11 H11A 109.5
C10 C11 H11B 109.5
H11A C11 H11B 109.5
C10 C11 H11C 109.5
H11A C11 H11C 109.5
H11B C11 H11C 109.5
C6 N1 C5 107.93(9)
C6 N1 C1 110.62(10)
C5 N1 C1 107.55(10)
C6 N1 C4 107.23(9)
C5 N1 C4 109.11(9)
C1 N1 C4 114.23(9)
C3 O1 P1 118.56(7)
C2 O2 P1 123.39(8)
C9 O5 C10 117.83(11)
O3 P1 O1 114.88(5)
O3 P1 O2 112.83(5)
O1 P1 O2 103.53(5)
O3 P1 C7 116.32(6)
O1 P1 C7 101.68(6)
O2 P1 C7 106.18(6)

loop_
_geom_bond_atom_site_label_1
_geom_bond_atom_site_label_2
_geom_bond_distance
C1 N1 1.5153(16)
C1 C2 1.5170(18)
C1 H1A 0.99
C1 H1B 0.99
C2 O2 1.4481(16)
C2 H2A 0.99
C2 H2B 0.99
C3 O1 1.4536(15)
C3 C8 1.5123(17)
C3 C4 1.5407(16)
C3 H3 1
C4 N1 1.5239(15)
C4 H4A 0.99
C4 H4B 0.99
C5 N1 1.5115(16)
C5 H5A 0.98
C5 H5B 0.98
C5 H5C 0.98
C6 N1 1.5063(16)
C6 H6A 0.98
C6 H6B 0.98
C6 H6C 0.98
C7 P1 1.7723(13)
C7 H7A 0.98
C7 H7B 0.98
C7 H7C 0.98
C8 C9 1.5115(18)
C8 H8A 0.99
C8 H8B 0.99
C9 O4 1.2095(16)
C9 O5 1.3361(16)
C10 O5 1.4565(16)
C10 C11 1.505(2)
C10 H10A 0.99
C10 H10B 0.99
C11 H11A 0.98
C11 H11B 0.98
C11 H11C 0.98
O1 P1 1.5883(9)
O2 P1 1.5893(9)
O3 P1 1.4780(10)

loop_
_geom_torsion_atom_site_label_1
_geom_torsion_atom_site_label_2
_geom_torsion_atom_site_label_3
_geom_torsion_atom_site_label_4
_geom_torsion
_geom_torsion_publ_flag
O2 P1 O1 C3 -68.45(9) y
P1 O1 C3 C4 77.51(10) y
O1 C3 C4 N1 -111.53(11) y
C3 C4 N1 C1 52.59(13) y
C4 N1 C1 C2 57.38(13) y
N1 C1 C2 O2 -64.93(14) y
C1 C2 O2 P1 -49.45(14) y
C2 O2 P1 O1 103.91(10) y
C8 C3 C4 N1 127.45(11) ?
O1 C3 C8 C9 -73.74(13) ?
C4 C3 C8 C9 49.16(14) ?
C3 C8 C9 O4 6.12(19) ?
C3 C8 C9 O5 -173.79(11) ?
C2 C1 N1 C6 -63.71(13) ?
C2 C1 N1 C5 178.65(10) ?
C3 C4 N1 C6 175.54(10) ?
C3 C4 N1 C5 -67.81(12) ?
C8 C3 O1 P1 -158.16(8) ?
O4 C9 O5 C10 -6.70(19) ?
C8 C9 O5 C10 173.21(11) ?
C11 C10 O5 C9 -159.32(12) ?
C3 O1 P1 O3 55.03(9) ?
C3 O1 P1 C7 -178.47(9) ?
C2 O2 P1 O3 -20.90(11) ?
C2 O2 P1 C7 -149.44(10) ?
